data_7041662
loop_
_publ_author_name
'Wendt, M.'
'Polzin, P.'
'van Leusen, J.'
'N\"ather, C'
'K\"ogerler, P'
'Bensch, W.'

_publ_section_title
;
 In situ ligand exchange-mediated 0D/1D transformation of a
 polyoxovanadate.
;
_journal_issue 5
_journal_name_full 'Dalton transactions (Cambridge, England : 2003)'
_journal_page_first 1618
_journal_page_last 1623
_journal_paper_doi 10.1039/c6dt04412c
_journal_volume 46
_journal_year 2017
_chemical_formula_moiety 'V15Sb6O42, NiC4H16N4, NiC36H24N6, C12H8N2, C2H8N2, H2O'
_chemical_formula_sum 'C76 H104 N16 Ni3 O62 Sb6 V15'
_chemical_formula_weight 3904.48
_chemical_name_common '[Ni(phen)3]2{[Ni(en)2]V15Sb6O42(H2O)}x19H2O'
_chemical_name_systematic
;
 '[Ni(C12H8N2)3]2{[Ni(C2N2H8)2]V15Sb6O42(H2O)} x 19H2O'
;
_space_group_crystal_system monoclinic
_space_group_IT_number 15
_space_group_name_Hall '-C 2yc'
_space_group_name_H-M_alt 'C 1 2/c 1'
_symmetry_space_group_name_Hall '-C 2yc'
_symmetry_space_group_name_H-M 'C 1 2/c 1'
_atom_sites_solution_hydrogens mixed
_audit_creation_method SHELXL-2014
_audit_update_record
;
2016-09-13 deposited with the CCDC.
2017-01-10 downloaded from the CCDC.
;
_cell_angle_alpha 90
_cell_angle_beta 92.117(7)
_cell_angle_gamma 90
_cell_formula_units_Z 4
_cell_length_a 21.2523(12)
_cell_length_b 31.159(2)
_cell_length_c 18.7101(11)
_cell_measurement_reflns_used 65692
_cell_measurement_temperature 200(2)
_cell_measurement_theta_max 27.004
_cell_measurement_theta_min 2.321
_cell_volume 12381.4(13)
_computing_cell_refinement 'STOE-IPDS Program Package'
_computing_data_collection 'STOE-IPDS Program Package'
_computing_data_reduction 'STOE-IPDS Program Package'
_computing_molecular_graphics 'Bruker SHELXTL'
_computing_publication_material 'Bruker SHELXTL'
_computing_structure_refinement 'SHELXL-2014 (Sheldrick, 2014)'
_computing_structure_solution 'SHELXL-2014 (Sheldrick, 2014)'
_diffrn_ambient_temperature 200(2)
_diffrn_measured_fraction_theta_full 0.996
_diffrn_measured_fraction_theta_max 0.995
_diffrn_measurement_device_type 'Stoe IPDS'
_diffrn_measurement_method '\f scans'
_diffrn_radiation_type MoK\a
_diffrn_radiation_wavelength 0.71073
_diffrn_reflns_av_R_equivalents 0.0454
_diffrn_reflns_av_unetI/netI 0.0272
_diffrn_reflns_Laue_measured_fraction_full 0.996
_diffrn_reflns_Laue_measured_fraction_max 0.995
_diffrn_reflns_limit_h_max 26
_diffrn_reflns_limit_h_min -27
_diffrn_reflns_limit_k_max 39
_diffrn_reflns_limit_k_min -39
_diffrn_reflns_limit_l_max 23
_diffrn_reflns_limit_l_min -23
_diffrn_reflns_number 65694
_diffrn_reflns_point_group_measured_fraction_full 0.996
_diffrn_reflns_point_group_measured_fraction_max 0.995
_diffrn_reflns_theta_full 25.242
_diffrn_reflns_theta_max 27.004
_diffrn_reflns_theta_min 2.321
_exptl_absorpt_coefficient_mu 2.898
_exptl_absorpt_correction_T_max 0.7241
_exptl_absorpt_correction_T_min 0.5232
_exptl_absorpt_correction_type numerical
_exptl_absorpt_process_details 'X-Shape (STOE & CIE, 2014)'
_exptl_crystal_colour brown-green
_exptl_crystal_density_diffrn 2.095
_exptl_crystal_description block
_exptl_crystal_F_000 7612
_exptl_crystal_size_max 0.16
_exptl_crystal_size_mid 0.12
_exptl_crystal_size_min 0.10
_refine_diff_density_max 1.344
_refine_diff_density_min -1.330
_refine_diff_density_rms 0.158
_refine_ls_extinction_coef 0.000276(19)
_refine_ls_extinction_expression Fc^*^=kFc[1+0.001xFc^2^\l^3^/sin(2\q)]^-1/4^
_refine_ls_extinction_method SHELXL
_refine_ls_goodness_of_fit_ref 1.070
_refine_ls_hydrogen_treatment constr
_refine_ls_matrix_type full
_refine_ls_number_parameters 821
_refine_ls_number_reflns 13452
_refine_ls_number_restraints 0
_refine_ls_restrained_S_all 1.070
_refine_ls_R_factor_all 0.0390
_refine_ls_R_factor_gt 0.0329
_refine_ls_shift/su_max 0.001
_refine_ls_shift/su_mean 0.000
_refine_ls_structure_factor_coef Fsqd
_refine_ls_weighting_details 'w=1/[\s^2^(Fo^2^)+(0.0612P)^2^+35.0216P] where P=(Fo^2^+2Fc^2^)/3'
_refine_ls_weighting_scheme calc
_refine_ls_wR_factor_gt 0.0909
_refine_ls_wR_factor_ref 0.0947
_reflns_Friedel_coverage 0.000
_reflns_number_gt 11790
_reflns_number_total 13452
_reflns_threshold_expression 'I > 2\s(I)'
_cod_data_source_file c6dt04412c2.cif
_cod_data_source_block neu
_cod_depositor_comments 'Adding full bibliography for 7041662.cif.'
_cod_original_cell_volume 12381.2(14)
_cod_database_code 7041662
_shelx_space_group_comment
;
The symmetry employed for this shelxl refinement is uniquely defined
by the following loop, which should always be used as a source of
symmetry information in preference to the above space-group names.
They are only intended as comments.
;
_shelxl_version_number 2014-3

loop_
_space_group_symop_operation_xyz
'x, y, z'
'-x, y, -z+1/2'
'x+1/2, y+1/2, z'
'-x+1/2, y+1/2, -z+1/2'
'-x, -y, -z'
'x, -y, z-1/2'
'-x+1/2, -y+1/2, -z'
'x+1/2, -y+1/2, z-1/2'

loop_
_atom_site_label
_atom_site_type_symbol
_atom_site_fract_x
_atom_site_fract_y
_atom_site_fract_z
_atom_site_U_iso_or_equiv
_atom_site_adp_type
_atom_site_occupancy
_atom_site_site_symmetry_order
_atom_site_calc_flag
_atom_site_refinement_flags_posn
_atom_site_refinement_flags_adp
_atom_site_refinement_flags_occupancy
Sb1 Sb 0.28473(2) 0.21538(2) 0.32176(2) 0.01276(7) Uani 1 1 d . . .
Sb2 Sb 0.39459(2) 0.13647(2) 0.37878(2) 0.01178(7) Uani 1 1 d . . .
Sb3 Sb 0.46528(2) 0.39567(2) 0.33388(2) 0.01351(7) Uani 1 1 d . . .
V1 V 0.36096(3) 0.31219(2) 0.33627(3) 0.00785(11) Uani 1 1 d . . .
V2 V 0.5000 0.12381(2) 0.2500 0.00825(15) Uani 1 2 d S T P
V3 V 0.34130(3) 0.25410(2) 0.16033(3) 0.00634(11) Uani 1 1 d . . .
V4 V 0.42187(3) 0.24861(2) 0.43731(3) 0.00728(11) Uani 1 1 d . . .
V5 V 0.53381(3) 0.18861(2) 0.41912(3) 0.00650(11) Uani 1 1 d . . .
V6 V 0.52341(3) 0.30744(2) 0.42294(3) 0.00618(11) Uani 1 1 d . . .
V7 V 0.37889(3) 0.16117(2) 0.18588(3) 0.00757(11) Uani 1 1 d . . .
V8 V 0.38196(3) 0.33959(2) 0.18504(3) 0.00828(11) Uani 1 1 d . . .
O1 O 0.35096(11) 0.25161(7) 0.36653(12) 0.0112(5) Uani 1 1 d . . .
O2 O 0.33128(12) 0.20797(7) 0.23293(12) 0.0121(5) Uani 1 1 d . . .
O3 O 0.31236(12) 0.16224(8) 0.36626(13) 0.0152(5) Uani 1 1 d . . .
O4 O 0.41504(12) 0.14141(8) 0.27870(12) 0.0137(5) Uani 1 1 d . . .
O5 O 0.43916(11) 0.18825(7) 0.41001(12) 0.0108(5) Uani 1 1 d . . .
O6 O 0.40860(12) 0.35674(8) 0.28344(12) 0.0123(5) Uani 1 1 d . . .
O7 O 0.5000 0.42226(11) 0.2500 0.0150(7) Uani 1 2 d S T P
O8 O 0.53280(11) 0.35491(8) 0.35042(12) 0.0116(5) Uani 1 1 d . . .
O9 O 0.34066(11) 0.29527(7) 0.23864(12) 0.0102(4) Uani 1 1 d . . .
O10 O 0.43300(11) 0.30666(7) 0.40133(12) 0.0095(4) Uani 1 1 d . . .
O11 O 0.30406(12) 0.33809(9) 0.37149(13) 0.0180(5) Uani 1 1 d . . .
O12 O 0.53483(11) 0.14778(7) 0.34004(12) 0.0096(4) Uani 1 1 d . . .
O13 O 0.5000 0.07255(11) 0.2500 0.0214(8) Uani 1 2 d S T P
O14 O 0.39662(11) 0.29469(7) 0.11796(12) 0.0101(4) Uani 1 1 d . . .
O15 O 0.38836(11) 0.20840(7) 0.12055(12) 0.0096(4) Uani 1 1 d . . .
O16 O 0.27540(11) 0.25781(8) 0.11199(12) 0.0115(5) Uani 1 1 d . . .
O17 O 0.39555(13) 0.25077(8) 0.51827(13) 0.0150(5) Uani 1 1 d . . .
O18 O 0.51156(11) 0.24735(7) 0.43978(12) 0.0104(5) Uani 1 1 d . . .
O19 O 0.55293(12) 0.16399(8) 0.49297(12) 0.0149(5) Uani 1 1 d . . .
O20 O 0.53593(12) 0.33072(8) 0.49951(12) 0.0134(5) Uani 1 1 d . . .
O21 O 0.32957(12) 0.12705(8) 0.15162(13) 0.0160(5) Uani 1 1 d . . .
O22 O 0.32986(12) 0.37296(8) 0.15289(13) 0.0166(5) Uani 1 1 d . . .
Ni1 Ni 0.2500 0.2500 0.0000 0.00998(12) Uani 1 2 d S . P
N1 N 0.28438(15) 0.18702(10) 0.00459(16) 0.0163(6) Uani 1 1 d . . .
H1N1 H 0.3021 0.1801 -0.0374 0.020 Uiso 1 1 calc R U .
H2N1 H 0.3143 0.1846 0.0404 0.020 Uiso 1 1 calc R U .
C1 C 0.2310(2) 0.15767(12) 0.0180(2) 0.0229(8) Uani 1 1 d . . .
H1A H 0.2468 0.1308 0.0406 0.027 Uiso 1 1 calc R U .
H1B H 0.2087 0.1502 -0.0277 0.027 Uiso 1 1 calc R U .
C2 C 0.18618(19) 0.17996(13) 0.0670(2) 0.0231(8) Uani 1 1 d . . .
H2A H 0.1485 0.1619 0.0735 0.028 Uiso 1 1 calc R U .
H2B H 0.2070 0.1849 0.1145 0.028 Uiso 1 1 calc R U .
N2 N 0.16783(15) 0.22124(10) 0.03408(16) 0.0173(6) Uani 1 1 d . . .
H1N2 H 0.1490 0.2383 0.0665 0.021 Uiso 1 1 calc R U .
H2N2 H 0.1404 0.2169 -0.0037 0.021 Uiso 1 1 calc R U .
Ni2 Ni 0.24406(2) 0.46939(2) 0.48926(2) 0.01539(10) Uani 1 1 d . . .
N11 N 0.22156(16) 0.47292(10) 0.59865(17) 0.0193(6) Uani 1 1 d . . .
N12 N 0.31107(15) 0.42752(11) 0.53535(17) 0.0190(6) Uani 1 1 d . . .
C11 C 0.1762(2) 0.49522(14) 0.6299(2) 0.0280(9) Uani 1 1 d . . .
H11 H 0.1541 0.5164 0.6025 0.034 Uiso 1 1 calc R U .
C12 C 0.1596(2) 0.48905(15) 0.7003(2) 0.0323(10) Uani 1 1 d . . .
H12 H 0.1265 0.5053 0.7199 0.039 Uiso 1 1 calc R U .
C13 C 0.1920(2) 0.45883(14) 0.7413(2) 0.0278(9) Uani 1 1 d . . .
H13 H 0.1807 0.4537 0.7892 0.033 Uiso 1 1 calc R U .
C14 C 0.24126(19) 0.43577(12) 0.7124(2) 0.0205(8) Uani 1 1 d . . .
C15 C 0.2787(2) 0.40522(14) 0.7517(2) 0.0253(8) Uani 1 1 d . . .
H15 H 0.2708 0.4001 0.8006 0.030 Uiso 1 1 calc R U .
C16 C 0.3251(2) 0.38348(15) 0.7203(2) 0.0284(9) Uani 1 1 d . . .
H16 H 0.3496 0.3635 0.7477 0.034 Uiso 1 1 calc R U .
C17 C 0.33828(19) 0.38994(14) 0.6462(2) 0.0246(8) Uani 1 1 d . . .
C18 C 0.3845(2) 0.36681(16) 0.6100(3) 0.0335(10) Uani 1 1 d . . .
H18 H 0.4100 0.3463 0.6349 0.040 Uiso 1 1 calc R U .
C19 C 0.3924(2) 0.37418(16) 0.5381(3) 0.0337(10) Uani 1 1 d . . .
H19 H 0.4231 0.3587 0.5130 0.040 Uiso 1 1 calc R U .
C20 C 0.3547(2) 0.40470(14) 0.5028(2) 0.0248(8) Uani 1 1 d . . .
H20 H 0.3603 0.4095 0.4533 0.030 Uiso 1 1 calc R U .
C21 C 0.30275(18) 0.41994(12) 0.6057(2) 0.0173(7) Uani 1 1 d . . .
C22 C 0.25355(17) 0.44365(11) 0.63943(19) 0.0154(7) Uani 1 1 d . . .
N31 N 0.18170(15) 0.41899(10) 0.46914(16) 0.0170(6) Uani 1 1 d . . .
N32 N 0.16366(17) 0.50391(10) 0.45864(17) 0.0211(7) Uani 1 1 d . . .
C31 C 0.1932(2) 0.37679(12) 0.4710(2) 0.0215(8) Uani 1 1 d . . .
H31 H 0.2336 0.3672 0.4876 0.026 Uiso 1 1 calc R U .
C32 C 0.1484(2) 0.34631(13) 0.4499(2) 0.0280(9) Uani 1 1 d . . .
H32 H 0.1585 0.3166 0.4509 0.034 Uiso 1 1 calc R U .
C33 C 0.0897(2) 0.35983(15) 0.4275(2) 0.0336(11) Uani 1 1 d . . .
H33 H 0.0583 0.3394 0.4141 0.040 Uiso 1 1 calc R U .
C34 C 0.0758(2) 0.40336(16) 0.4244(2) 0.0289(9) Uani 1 1 d . . .
C35 C 0.0159(2) 0.4204(2) 0.4014(3) 0.0473(14) Uani 1 1 d . . .
H35 H -0.0176 0.4012 0.3889 0.057 Uiso 1 1 calc R U .
C36 C 0.0060(3) 0.4631(2) 0.3972(3) 0.0515(15) Uani 1 1 d . . .
H36 H -0.0339 0.4735 0.3805 0.062 Uiso 1 1 calc R U .
C37 C 0.0547(2) 0.49333(18) 0.4177(3) 0.0373(11) Uani 1 1 d . . .
C38 C 0.0464(3) 0.53823(19) 0.4163(3) 0.0480(15) Uani 1 1 d . . .
H38 H 0.0072 0.5503 0.4007 0.058 Uiso 1 1 calc R U .
C39 C 0.0949(3) 0.56410(16) 0.4373(3) 0.0487(16) Uani 1 1 d . . .
H39 H 0.0893 0.5943 0.4386 0.058 Uiso 1 1 calc R U .
C40 C 0.1544(3) 0.54587(14) 0.4576(3) 0.0360(11) Uani 1 1 d . . .
H40 H 0.1884 0.5644 0.4707 0.043 Uiso 1 1 calc R U .
C41 C 0.11441(19) 0.47792(13) 0.4406(2) 0.0217(8) Uani 1 1 d . . .
C42 C 0.12414(18) 0.43223(13) 0.44503(19) 0.0194(7) Uani 1 1 d . . .
N51 N 0.27532(16) 0.46493(10) 0.38357(17) 0.0193(6) Uani 1 1 d . . .
N52 N 0.31188(16) 0.51889(11) 0.48829(18) 0.0217(7) Uani 1 1 d . . .
C51 C 0.2551(2) 0.43901(14) 0.3311(2) 0.0264(9) Uani 1 1 d . . .
H51 H 0.2198 0.4212 0.3389 0.032 Uiso 1 1 calc R U .
C52 C 0.2838(2) 0.43681(16) 0.2646(2) 0.0353(11) Uani 1 1 d . . .
H52 H 0.2678 0.4179 0.2285 0.042 Uiso 1 1 calc R U .
C53 C 0.3347(2) 0.46202(17) 0.2525(2) 0.0347(11) Uani 1 1 d . . .
H53 H 0.3549 0.4605 0.2081 0.042 Uiso 1 1 calc R U .
C54 C 0.3570(2) 0.49027(14) 0.3059(2) 0.0258(9) Uani 1 1 d . . .
C55 C 0.4104(3) 0.51763(17) 0.2980(3) 0.0396(12) Uani 1 1 d . . .
H55 H 0.4323 0.5173 0.2547 0.048 Uiso 1 1 calc R U .
C56 C 0.4298(3) 0.54397(17) 0.3518(3) 0.0446(13) Uani 1 1 d . . .
H56 H 0.4652 0.5620 0.3453 0.054 Uiso 1 1 calc R U .
C57 C 0.3985(2) 0.54538(13) 0.4184(3) 0.0323(10) Uani 1 1 d . . .
C58 C 0.4167(2) 0.57219(15) 0.4759(4) 0.0461(14) Uani 1 1 d . . .
H58 H 0.4526 0.5902 0.4727 0.055 Uiso 1 1 calc R U .
C59 C 0.3828(3) 0.57229(17) 0.5360(4) 0.0488(15) Uani 1 1 d . . .
H59 H 0.3949 0.5904 0.5750 0.059 Uiso 1 1 calc R U .
C60 C 0.3298(2) 0.54547(16) 0.5405(3) 0.0351(11) Uani 1 1 d . . .
H60 H 0.3060 0.5464 0.5825 0.042 Uiso 1 1 calc R U .
C61 C 0.34555(19) 0.51910(12) 0.4276(2) 0.0225(8) Uani 1 1 d . . .
C62 C 0.32531(19) 0.49067(12) 0.3706(2) 0.0206(8) Uani 1 1 d . . .
O31 O 0.53444(18) 0.32236(13) 0.64605(17) 0.0434(9) Uani 1 1 d . . .
H1O H 0.5201 0.2972 0.6449 0.065 Uiso 1 1 d R U .
H2O H 0.5420 0.3266 0.6029 0.065 Uiso 1 1 d R U .
O32 O 0.3833(2) 0.28370(13) 0.7541(2) 0.0493(10) Uani 1 1 d . . .
H3O H 0.4091 0.2921 0.7863 0.074 Uiso 1 1 d R U .
H4O H 0.3635 0.2664 0.7794 0.074 Uiso 1 1 d R U .
O33 O 0.4587(2) 0.25099(13) 0.64785(19) 0.0479(10) Uani 1 1 d . . .
H5O H 0.4333 0.2454 0.6136 0.072 Uiso 1 1 d R U .
H6O H 0.4426 0.2676 0.6774 0.072 Uiso 1 1 d R U .
O34 O 0.33057(17) 0.21661(12) 0.8179(2) 0.0422(9) Uani 1 1 d . . .
H7O H 0.3576 0.2041 0.8444 0.063 Uiso 1 1 d R U .
H8O H 0.3009 0.2262 0.8417 0.063 Uiso 1 1 d R U .
O35 O 0.55200(18) 0.18906(13) 0.63537(19) 0.0445(9) Uani 1 1 d . . .
H9O H 0.5484 0.1727 0.5998 0.067 Uiso 1 1 d R U .
H10O H 0.5314 0.2115 0.6263 0.067 Uiso 1 1 d R U .
O36 O 0.3054(2) 0.15162(17) 0.7202(3) 0.0741(17) Uani 1 1 d . . .
H11O H 0.3062 0.1761 0.7388 0.111 Uiso 1 1 d R U .
H12O H 0.2720 0.1571 0.6966 0.111 Uiso 1 1 d R U .
O37 O 0.3872(2) 0.08871(15) 0.7677(3) 0.0626(12) Uani 1 1 d . . .
H13O H 0.4209 0.1021 0.7615 0.094 Uiso 1 1 d R U .
H14O H 0.3663 0.1082 0.7468 0.094 Uiso 1 1 d R U .
O38 O 0.5000 0.1404(2) 0.7500 0.0493(14) Uani 1 2 d S T P
H15O H 0.4828 0.1592 0.7748 0.074 Uiso 1 1 d R U .
O39 O 0.5000 0.38480(19) 0.7500 0.0531(15) Uani 1 2 d S T P
H16O H 0.4868 0.3685 0.7834 0.080 Uiso 1 1 d R U .
O40 O 0.1962(3) 0.3914(2) 0.1063(3) 0.0490(15) Uani 0.7 1 d . . P
O40' O 0.1451(12) 0.3954(7) 0.0867(11) 0.093(6) Uani 0.3 1 d . . P
O41 O 0.2251(3) 0.2136(2) 0.4666(3) 0.077(2) Uani 0.8 1 d . . P
O42 O 0.5000 0.2471(4) 0.2500 0.084(8) Uani 0.4 2 d S T P

loop_
_atom_site_aniso_label
_atom_site_aniso_U_11
_atom_site_aniso_U_22
_atom_site_aniso_U_33
_atom_site_aniso_U_23
_atom_site_aniso_U_13
_atom_site_aniso_U_12
Sb1 0.00960(12) 0.01792(12) 0.01062(11) -0.00210(8) -0.00121(8) -0.00127(8)
Sb2 0.01423(12) 0.01211(11) 0.00894(11) 0.00039(8) -0.00047(8) -0.00368(8)
Sb3 0.01508(13) 0.01249(11) 0.01263(11) -0.00173(8) -0.00362(8) 0.00115(8)
V1 0.0064(3) 0.0105(2) 0.0065(2) -0.00291(19) -0.00233(19) 0.00142(19)
V2 0.0102(4) 0.0079(3) 0.0065(3) 0.000 -0.0020(3) 0.000
V3 0.0046(3) 0.0097(2) 0.0045(2) -0.00150(18) -0.00272(18) -0.00045(19)
V4 0.0069(3) 0.0101(2) 0.0048(2) -0.00083(18) -0.00030(19) -0.00013(19)
V5 0.0074(3) 0.0074(2) 0.0045(2) 0.00161(18) -0.00197(18) -0.00011(19)
V6 0.0061(3) 0.0072(2) 0.0050(2) -0.00105(18) -0.00264(18) -0.00020(18)
V7 0.0074(3) 0.0086(2) 0.0065(2) -0.00105(18) -0.00245(19) -0.00186(19)
V8 0.0080(3) 0.0101(2) 0.0065(2) -0.00072(19) -0.00319(19) 0.0031(2)
O1 0.0108(12) 0.0115(11) 0.0111(11) -0.0003(8) -0.0040(9) -0.0019(9)
O2 0.0184(13) 0.0111(11) 0.0068(10) 0.0005(8) 0.0021(9) 0.0009(9)
O3 0.0122(12) 0.0195(12) 0.0141(11) 0.0001(9) 0.0014(9) -0.0036(10)
O4 0.0114(12) 0.0217(12) 0.0079(10) 0.0018(9) -0.0016(9) 0.0013(10)
O5 0.0070(11) 0.0110(11) 0.0142(11) -0.0024(9) -0.0009(9) -0.0013(9)
O6 0.0160(13) 0.0137(11) 0.0069(10) -0.0018(8) -0.0048(9) -0.0024(9)
O7 0.0159(18) 0.0131(16) 0.0159(16) 0.000 0.0006(13) 0.000
O8 0.0103(12) 0.0127(11) 0.0118(11) 0.0027(9) -0.0012(9) 0.0019(9)
O9 0.0103(12) 0.0129(11) 0.0072(10) -0.0015(8) -0.0028(8) -0.0009(9)
O10 0.0090(11) 0.0110(10) 0.0083(10) 0.0000(8) -0.0031(8) -0.0013(8)
O11 0.0142(13) 0.0230(13) 0.0167(12) -0.0076(10) -0.0002(10) 0.0071(10)
O12 0.0085(11) 0.0116(11) 0.0085(10) 0.0002(8) -0.0019(8) 0.0002(9)
O13 0.030(2) 0.0110(16) 0.0230(19) 0.000 -0.0040(16) 0.000
O14 0.0089(11) 0.0117(11) 0.0096(10) -0.0021(8) -0.0007(8) -0.0001(9)
O15 0.0094(11) 0.0107(10) 0.0085(10) 0.0003(8) -0.0013(8) 0.0007(9)
O16 0.0086(12) 0.0173(11) 0.0084(10) -0.0036(9) -0.0036(8) -0.0012(9)
O17 0.0178(13) 0.0199(12) 0.0074(11) -0.0009(9) 0.0024(9) -0.0018(10)
O18 0.0071(11) 0.0106(11) 0.0133(11) 0.0005(8) -0.0015(9) -0.0004(8)
O19 0.0197(13) 0.0161(12) 0.0085(11) 0.0035(9) -0.0028(9) 0.0011(10)
O20 0.0153(13) 0.0151(11) 0.0097(11) -0.0037(9) -0.0030(9) -0.0017(9)
O21 0.0133(13) 0.0169(12) 0.0176(12) -0.0034(10) -0.0021(9) -0.0059(10)
O22 0.0172(13) 0.0194(12) 0.0128(11) -0.0001(9) -0.0044(9) 0.0087(10)
Ni1 0.0066(3) 0.0142(3) 0.0088(3) -0.0024(2) -0.0040(2) -0.0001(2)
N1 0.0168(16) 0.0174(14) 0.0140(14) -0.0051(11) -0.0094(11) 0.0034(12)
C1 0.024(2) 0.0190(18) 0.0246(19) 0.0002(15) -0.0099(16) -0.0044(15)
C2 0.021(2) 0.028(2) 0.0196(18) 0.0056(15) -0.0062(15) -0.0086(16)
N2 0.0113(15) 0.0270(16) 0.0133(14) -0.0026(12) -0.0054(11) -0.0038(12)
Ni2 0.0156(2) 0.0136(2) 0.0172(2) -0.00138(17) 0.00316(17) -0.00181(17)
N11 0.0183(16) 0.0201(15) 0.0199(15) -0.0022(12) 0.0063(12) 0.0029(12)
N12 0.0137(16) 0.0236(16) 0.0197(15) -0.0031(12) 0.0022(12) 0.0008(12)
C11 0.028(2) 0.026(2) 0.031(2) -0.0021(17) 0.0077(17) 0.0099(17)
C12 0.033(3) 0.034(2) 0.030(2) -0.0029(18) 0.0120(18) 0.012(2)
C13 0.030(2) 0.033(2) 0.0212(19) -0.0028(16) 0.0109(16) -0.0014(18)
C14 0.0191(19) 0.0223(18) 0.0204(18) -0.0028(14) 0.0042(14) -0.0054(15)
C15 0.023(2) 0.032(2) 0.0207(19) 0.0037(16) 0.0005(15) -0.0050(17)
C16 0.026(2) 0.033(2) 0.026(2) 0.0072(17) -0.0041(17) 0.0032(18)
C17 0.017(2) 0.031(2) 0.026(2) -0.0033(16) -0.0009(15) 0.0035(16)
C18 0.025(2) 0.041(3) 0.034(2) -0.0006(19) -0.0025(18) 0.0172(19)
C19 0.023(2) 0.045(3) 0.034(2) -0.008(2) 0.0030(18) 0.014(2)
C20 0.020(2) 0.034(2) 0.0212(18) -0.0066(16) 0.0047(15) 0.0068(17)
C21 0.0135(18) 0.0191(17) 0.0192(17) -0.0023(14) -0.0002(13) 0.0009(14)
C22 0.0120(17) 0.0173(16) 0.0173(16) -0.0032(13) 0.0037(13) -0.0027(13)
N31 0.0165(16) 0.0158(14) 0.0189(14) 0.0026(12) 0.0033(12) -0.0028(12)
N32 0.0250(18) 0.0149(15) 0.0237(16) 0.0085(12) 0.0058(13) 0.0045(13)
C31 0.026(2) 0.0158(17) 0.0227(18) 0.0022(14) 0.0058(15) -0.0022(15)
C32 0.042(3) 0.0179(18) 0.025(2) -0.0022(15) 0.0101(18) -0.0111(18)
C33 0.037(3) 0.035(2) 0.029(2) -0.0110(18) 0.0069(19) -0.022(2)
C34 0.022(2) 0.043(3) 0.0218(19) -0.0066(18) 0.0007(16) -0.0068(19)
C35 0.023(3) 0.073(4) 0.045(3) -0.013(3) -0.011(2) -0.006(2)
C36 0.025(3) 0.080(4) 0.049(3) -0.002(3) -0.012(2) 0.014(3)
C37 0.031(3) 0.052(3) 0.030(2) 0.008(2) 0.0004(19) 0.017(2)
C38 0.041(3) 0.054(3) 0.050(3) 0.024(3) 0.010(2) 0.031(3)
C39 0.062(4) 0.028(2) 0.058(3) 0.029(2) 0.031(3) 0.028(3)
C40 0.048(3) 0.018(2) 0.044(3) 0.0142(18) 0.022(2) 0.0051(19)
C41 0.019(2) 0.029(2) 0.0169(17) 0.0063(15) 0.0028(14) 0.0061(16)
C42 0.0161(19) 0.0250(19) 0.0171(17) 0.0022(14) 0.0016(14) -0.0013(15)
N51 0.0213(17) 0.0169(15) 0.0197(15) -0.0025(12) 0.0022(12) -0.0016(12)
N52 0.0207(17) 0.0185(15) 0.0263(17) -0.0088(13) 0.0060(13) -0.0045(13)
C51 0.030(2) 0.026(2) 0.0230(19) -0.0082(16) 0.0013(16) 0.0007(17)
C52 0.042(3) 0.043(3) 0.021(2) -0.0140(19) 0.0007(18) 0.012(2)
C53 0.033(3) 0.054(3) 0.0185(19) 0.0040(19) 0.0093(17) 0.018(2)
C54 0.025(2) 0.027(2) 0.025(2) 0.0085(16) 0.0092(16) 0.0092(17)
C55 0.036(3) 0.045(3) 0.039(3) 0.017(2) 0.018(2) 0.001(2)
C56 0.030(3) 0.035(3) 0.070(4) 0.018(3) 0.021(2) -0.007(2)
C57 0.024(2) 0.0162(19) 0.057(3) 0.0015(18) 0.012(2) -0.0059(16)
C58 0.028(3) 0.023(2) 0.089(4) -0.019(2) 0.012(3) -0.0122(19)
C59 0.035(3) 0.036(3) 0.075(4) -0.034(3) -0.001(3) -0.007(2)
C60 0.027(2) 0.034(2) 0.044(3) -0.023(2) 0.0069(19) -0.0054(19)
C61 0.021(2) 0.0125(16) 0.035(2) -0.0013(15) 0.0073(16) -0.0008(14)
C62 0.024(2) 0.0145(16) 0.0234(19) 0.0052(14) 0.0057(15) 0.0026(15)
O31 0.049(2) 0.061(2) 0.0206(15) 0.0038(15) 0.0067(14) 0.0071(19)
O32 0.048(2) 0.053(2) 0.047(2) -0.0001(18) -0.0097(18) -0.0008(18)
O33 0.054(3) 0.062(3) 0.0264(17) -0.0091(16) -0.0148(16) 0.0051(19)
O34 0.0291(19) 0.055(2) 0.043(2) -0.0065(17) 0.0011(15) 0.0112(16)
O35 0.040(2) 0.063(2) 0.0313(18) -0.0108(17) -0.0010(15) -0.0014(18)
O36 0.055(3) 0.082(3) 0.083(3) -0.041(3) -0.039(3) 0.032(3)
O37 0.052(3) 0.062(3) 0.073(3) 0.014(2) -0.007(2) -0.008(2)
O38 0.044(3) 0.063(4) 0.041(3) 0.000 0.004(2) 0.000
O39 0.067(4) 0.047(3) 0.046(3) 0.000 0.017(3) 0.000
O40 0.035(3) 0.084(4) 0.028(3) -0.002(3) -0.011(2) 0.011(3)
O40' 0.104(17) 0.100(16) 0.075(13) -0.006(11) 0.029(12) -0.030(13)
O41 0.050(3) 0.091(4) 0.087(4) -0.061(4) -0.031(3) 0.050(3)
O42 0.18(2) 0.020(6) 0.047(9) 0.000 -0.076(12) 0.000

loop_
_atom_type_symbol
_atom_type_description
_atom_type_scat_dispersion_real
_atom_type_scat_dispersion_imag
_atom_type_scat_source
C C 0.0033 0.0016 'International Tables Vol C Tables 4.2.6.8 and 6.1.1.4'
H H 0.0000 0.0000 'International Tables Vol C Tables 4.2.6.8 and 6.1.1.4'
N N 0.0061 0.0033 'International Tables Vol C Tables 4.2.6.8 and 6.1.1.4'
O O 0.0106 0.0060 'International Tables Vol C Tables 4.2.6.8 and 6.1.1.4'
V V 0.3005 0.5294 'International Tables Vol C Tables 4.2.6.8 and 6.1.1.4'
Ni Ni 0.3393 1.1124 'International Tables Vol C Tables 4.2.6.8 and 6.1.1.4'
Sb Sb -0.5866 1.5461 'International Tables Vol C Tables 4.2.6.8 and 6.1.1.4'

loop_
_geom_angle_atom_site_label_1
_geom_angle_atom_site_label_2
_geom_angle_atom_site_label_3
_geom_angle
_geom_angle_site_symmetry_1
_geom_angle_site_symmetry_3
O3 Sb1 O1 96.14(10) . .
O3 Sb1 O2 96.22(10) . .
O1 Sb1 O2 93.01(10) . .
O3 Sb2 O4 94.81(10) . .
O3 Sb2 O5 96.90(10) . .
O4 Sb2 O5 95.72(10) . .
O6 Sb3 O8 96.41(10) . .
O6 Sb3 O7 96.99(9) . .
O8 Sb3 O7 96.17(9) . .
O11 V1 O10 112.10(12) . .
O11 V1 O9 112.17(12) . .
O10 V1 O9 135.72(10) . .
O11 V1 O1 105.61(13) . .
O10 V1 O1 79.96(9) . .
O9 V1 O1 89.29(10) . .
O11 V1 O6 104.79(13) . .
O10 V1 O6 88.25(10) . .
O9 V1 O6 79.74(9) . .
O1 V1 O6 149.60(11) . .
O11 V1 V4 112.65(10) . .
O10 V1 V4 39.54(7) . .
O9 V1 V4 119.41(7) . .
O1 V1 V4 40.53(7) . .
O6 V1 V4 123.73(7) . .
O11 V1 V8 112.46(10) . .
O10 V1 V8 118.55(7) . .
O9 V1 V8 39.10(7) . .
O1 V1 V8 124.07(7) . .
O6 V1 V8 40.72(6) . .
V4 V1 V8 134.89(2) . .
O13 V2 O12 112.37(7) . 2_655
O13 V2 O12 112.36(7) . .
O12 V2 O12 135.27(14) 2_655 .
O13 V2 O4 106.08(8) . 2_655
O12 V2 O4 88.89(10) 2_655 2_655
O12 V2 O4 78.97(10) . 2_655
O13 V2 O4 106.08(8) . .
O12 V2 O4 78.97(10) 2_655 .
O12 V2 O4 88.89(10) . .
O4 V2 O4 147.84(15) 2_655 .
O13 V2 V7 112.581(16) . 2_655
O12 V2 V7 118.77(7) 2_655 2_655
O12 V2 V7 39.32(7) . 2_655
O4 V2 V7 39.79(7) 2_655 2_655
O4 V2 V7 123.76(7) . 2_655
O13 V2 V7 112.581(17) . .
O12 V2 V7 39.32(7) 2_655 .
O12 V2 V7 118.78(7) . .
O4 V2 V7 123.76(7) 2_655 .
O4 V2 V7 39.79(7) . .
V7 V2 V7 134.84(3) 2_655 .
O16 V3 O15 106.63(11) . .
O16 V3 O14 104.43(11) . .
O15 V3 O14 89.58(10) . .
O16 V3 O9 109.78(11) . .
O15 V3 O9 143.48(10) . .
O14 V3 O9 84.15(10) . .
O16 V3 O2 108.37(11) . .
O15 V3 O2 78.37(10) . .
O14 V3 O2 147.06(10) . .
O9 V3 O2 87.62(10) . .
O16 V3 V8 105.81(9) . .
O15 V3 V8 127.19(8) . .
O14 V3 V8 42.23(7) . .
O9 V3 V8 43.00(7) . .
O2 V3 V8 127.31(7) . .
O16 V3 V7 111.57(9) . .
O15 V3 V7 37.89(7) . .
O14 V3 V7 122.14(7) . .
O9 V3 V7 121.24(7) . .
O2 V3 V7 40.51(7) . .
V8 V3 V7 142.55(2) . .
O17 V4 O18 110.76(12) . .
O17 V4 O10 109.39(11) . .
O18 V4 O10 83.87(10) . .
O17 V4 O1 109.95(12) . .
O18 V4 O1 139.16(11) . .
O10 V4 O1 79.82(9) . .
O17 V4 O5 110.49(11) . .
O18 V4 O5 78.01(10) . .
O10 V4 O5 139.85(10) . .
O1 V4 O5 90.94(9) . .
O17 V4 V6 110.29(9) . .
O18 V4 V6 41.90(7) . .
O10 V4 V6 42.97(7) . .
O1 V4 V6 117.93(7) . .
O5 V4 V6 115.87(7) . .
O17 V4 V1 113.72(9) . .
O18 V4 V1 115.91(7) . .
O10 V4 V1 39.07(7) . .
O1 V4 V1 40.86(7) . .
O5 V4 V1 122.88(7) . .
V6 V4 V1 80.00(2) . .
O17 V4 V5 115.02(9) . .
O18 V4 V5 37.59(7) . .
O10 V4 V5 115.14(7) . .
O1 V4 V5 122.24(7) . .
O5 V4 V5 40.51(7) . .
V6 V4 V5 77.74(2) . .
V1 V4 V5 130.83(2) . .
O19 V5 O18 109.47(11) . .
O19 V5 O15 106.66(12) . 2_655
O18 V5 O15 89.64(10) . 2_655
O19 V5 O12 109.20(11) . .
O18 V5 O12 141.11(10) . .
O15 V5 O12 83.32(10) 2_655 .
O19 V5 O5 106.75(12) . .
O18 V5 O5 76.76(10) . .
O15 V5 O5 146.47(10) 2_655 .
O12 V5 O5 88.35(10) . .
O19 V5 V7 107.09(10) . 2_655
O18 V5 V7 125.85(8) . 2_655
O15 V5 V7 41.70(7) 2_655 2_655
O12 V5 V7 42.64(7) . 2_655
O5 V5 V7 127.40(7) . 2_655
O19 V5 V4 111.51(10) . .
O18 V5 V4 36.96(7) . .
O15 V5 V4 121.80(7) 2_655 .
O12 V5 V4 120.92(7) . .
O5 V5 V4 39.89(7) . .
V7 V5 V4 141.38(2) 2_655 .
O20 V6 O18 108.08(11) . .
O20 V6 O14 108.94(12) . 2_655
O18 V6 O14 89.26(10) . 2_655
O20 V6 O10 108.52(12) . .
O18 V6 O10 83.53(10) . .
O14 V6 O10 142.25(10) 2_655 .
O20 V6 O8 104.42(11) . .
O18 V6 O8 147.32(10) . .
O14 V6 O8 76.97(10) 2_655 .
O10 V6 O8 89.48(10) . .
O20 V6 V4 107.74(9) . .
O18 V6 V4 41.59(7) . .
O14 V6 V4 125.82(7) 2_655 .
O10 V6 V4 42.93(7) . .
O8 V6 V4 128.85(7) . .
O20 V6 V8 110.23(9) . 2_655
O18 V6 V8 121.34(8) . 2_655
O14 V6 V8 36.77(7) 2_655 2_655
O10 V6 V8 122.15(7) . 2_655
O8 V6 V8 40.24(7) . 2_655
V4 V6 V8 142.00(2) . 2_655
O21 V7 O15 109.47(11) . .
O21 V7 O12 111.25(12) . 2_655
O15 V7 O12 83.40(10) . 2_655
O21 V7 O4 111.80(12) . .
O15 V7 O4 138.62(10) . .
O12 V7 O4 79.26(10) 2_655 .
O21 V7 O2 108.94(12) . .
O15 V7 O2 77.80(10) . .
O12 V7 O2 139.34(10) 2_655 .
O4 V7 O2 91.55(10) . .
O21 V7 V5 110.53(10) . 2_655
O15 V7 V5 41.97(7) . 2_655
O12 V7 V5 42.46(7) 2_655 2_655
O4 V7 V5 116.97(8) . 2_655
O2 V7 V5 115.68(7) . 2_655
O21 V7 V2 115.78(10) . .
O15 V7 V2 115.91(7) . .
O12 V7 V2 39.41(6) 2_655 .
O4 V7 V2 40.00(7) . .
O2 V7 V2 122.85(7) . .
V5 V7 V2 79.927(18) 2_655 .
O21 V7 V3 113.80(10) . .
O15 V7 V3 37.40(7) . .
O12 V7 V3 114.04(7) 2_655 .
O4 V7 V3 121.88(8) . .
O2 V7 V3 40.43(7) . .
V5 V7 V3 77.41(2) 2_655 .
V2 V7 V3 130.01(2) . .
O22 V8 O14 110.60(11) . .
O22 V8 O9 109.50(12) . .
O14 V8 O9 84.61(10) . .
O22 V8 O6 109.90(12) . .
O14 V8 O6 139.46(10) . .
O9 V8 O6 80.24(10) . .
O22 V8 O8 109.71(12) . 2_655
O14 V8 O8 77.67(10) . 2_655
O9 V8 O8 140.53(10) . 2_655
O6 V8 O8 90.72(10) . 2_655
O22 V8 V3 110.06(10) . .
O14 V8 V3 42.38(7) . .
O9 V8 V3 43.32(7) . .
O6 V8 V3 118.73(7) . .
O8 V8 V3 116.28(7) 2_655 .
O22 V8 V1 114.15(10) . .
O14 V8 V1 116.34(7) . .
O9 V8 V1 39.07(7) . .
O6 V8 V1 41.25(7) . .
O8 V8 V1 123.06(7) 2_655 .
V3 V8 V1 80.30(2) . .
O22 V8 V6 114.88(9) . 2_655
O14 V8 V6 37.18(7) . 2_655
O9 V8 V6 115.38(7) . 2_655
O6 V8 V6 121.89(8) . 2_655
O8 V8 V6 40.54(7) 2_655 2_655
V3 V8 V6 77.83(2) . 2_655
V1 V8 V6 130.59(2) . 2_655
Sb1 O1 V4 140.89(12) . .
Sb1 O1 V1 120.46(11) . .
V4 O1 V1 98.60(10) . .
Sb1 O2 V3 123.86(12) . .
Sb1 O2 V7 137.08(12) . .
V3 O2 V7 99.06(10) . .
Sb2 O3 Sb1 131.86(13) . .
Sb2 O4 V7 141.22(14) . .
Sb2 O4 V2 118.55(11) . .
V7 O4 V2 100.20(11) . .
Sb2 O5 V4 140.17(13) . .
Sb2 O5 V5 120.21(12) . .
V4 O5 V5 99.61(10) . .
Sb3 O6 V8 140.89(14) . .
Sb3 O6 V1 120.81(11) . .
V8 O6 V1 98.02(10) . .
Sb3 O7 Sb3 129.54(18) 2_655 .
Sb3 O8 V8 140.93(13) . 2_655
Sb3 O8 V6 119.80(12) . .
V8 O8 V6 99.22(10) 2_655 .
V1 O9 V8 101.83(11) . .
V1 O9 V3 151.92(13) . .
V8 O9 V3 93.68(10) . .
V1 O10 V4 101.39(10) . .
V1 O10 V6 152.07(13) . .
V4 O10 V6 94.10(10) . .
V5 O12 V7 94.90(10) . 2_655
V5 O12 V2 152.16(13) . .
V7 O12 V2 101.27(10) 2_655 .
V8 O14 V3 95.39(11) . .
V8 O14 V6 106.06(11) . 2_655
V3 O14 V6 149.48(13) . 2_655
V3 O15 V7 104.71(11) . .
V3 O15 V5 148.68(13) . 2_655
V7 O15 V5 96.34(10) . 2_655
V3 O16 Ni1 134.76(14) . .
V4 O18 V6 96.51(10) . .
V4 O18 V5 105.46(11) . .
V6 O18 V5 149.02(14) . .
N2 Ni1 N2 180.0 . 7
N2 Ni1 N1 96.92(13) . 7
N2 Ni1 N1 83.08(13) 7 7
N2 Ni1 N1 83.08(13) . .
N2 Ni1 N1 96.92(13) 7 .
N1 Ni1 N1 180.0 7 .
N2 Ni1 O16 86.21(10) . .
N2 Ni1 O16 93.80(10) 7 .
N1 Ni1 O16 90.49(10) 7 .
N1 Ni1 O16 89.51(10) . .
N2 Ni1 O16 93.79(10) . 7
N2 Ni1 O16 86.20(10) 7 7
N1 Ni1 O16 89.51(10) 7 7
N1 Ni1 O16 90.49(10) . 7
O16 Ni1 O16 180.00(13) . 7
C1 N1 Ni1 108.4(2) . .
N1 C1 C2 108.7(3) . .
N2 C2 C1 108.0(3) . .
C2 N2 Ni1 107.0(2) . .
N31 Ni2 N32 80.17(13) . .
N31 Ni2 N12 91.33(13) . .
N32 Ni2 N12 167.00(13) . .
N31 Ni2 N52 168.64(13) . .
N32 Ni2 N52 100.01(13) . .
N12 Ni2 N52 90.26(13) . .
N31 Ni2 N51 90.07(12) . .
N32 Ni2 N51 93.42(13) . .
N12 Ni2 N51 96.43(13) . .
N52 Ni2 N51 78.57(13) . .
N31 Ni2 N11 92.81(13) . .
N32 Ni2 N11 91.53(13) . .
N12 Ni2 N11 78.99(13) . .
N52 Ni2 N11 98.54(13) . .
N51 Ni2 N11 174.64(13) . .
C11 N11 C22 117.2(3) . .
C11 N11 Ni2 129.8(3) . .
C22 N11 Ni2 112.4(2) . .
C20 N12 C21 117.9(3) . .
C20 N12 Ni2 128.2(3) . .
C21 N12 Ni2 113.4(2) . .
N11 C11 C12 123.7(4) . .
C13 C12 C11 118.8(4) . .
C12 C13 C14 120.1(4) . .
C13 C14 C22 116.8(4) . .
C13 C14 C15 123.8(4) . .
C22 C14 C15 119.4(4) . .
C16 C15 C14 120.9(4) . .
C15 C16 C17 121.4(4) . .
C21 C17 C18 116.7(4) . .
C21 C17 C16 119.5(4) . .
C18 C17 C16 123.7(4) . .
C19 C18 C17 119.7(4) . .
C18 C19 C20 119.1(4) . .
N12 C20 C19 123.0(4) . .
N12 C21 C17 123.5(4) . .
N12 C21 C22 117.2(3) . .
C17 C21 C22 119.2(3) . .
N11 C22 C14 123.4(3) . .
N11 C22 C21 117.0(3) . .
C14 C22 C21 119.5(3) . .
C31 N31 C42 118.1(3) . .
C31 N31 Ni2 128.5(3) . .
C42 N31 Ni2 113.1(2) . .
C40 N32 C41 118.3(4) . .
C40 N32 Ni2 129.5(3) . .
C41 N32 Ni2 112.2(2) . .
N31 C31 C32 122.8(4) . .
C33 C32 C31 118.9(4) . .
C32 C33 C34 120.2(4) . .
C33 C34 C42 117.5(4) . .
C33 C34 C35 124.0(5) . .
C42 C34 C35 118.5(5) . .
C36 C35 C34 121.1(5) . .
C35 C36 C37 121.4(5) . .
C41 C37 C38 117.0(5) . .
C41 C37 C36 119.2(5) . .
C38 C37 C36 123.8(5) . .
C39 C38 C37 119.4(5) . .
C38 C39 C40 119.9(5) . .
N32 C40 C39 121.9(5) . .
N32 C41 C37 123.4(4) . .
N32 C41 C42 117.9(3) . .
C37 C41 C42 118.7(4) . .
N31 C42 C34 122.5(4) . .
N31 C42 C41 116.5(3) . .
C34 C42 C41 120.9(4) . .
C51 N51 C62 117.3(4) . .
C51 N51 Ni2 128.8(3) . .
C62 N51 Ni2 113.8(2) . .
C60 N52 C61 117.7(4) . .
C60 N52 Ni2 128.9(3) . .
C61 N52 Ni2 112.9(2) . .
N51 C51 C52 123.0(4) . .
C53 C52 C51 119.4(4) . .
C52 C53 C54 119.5(4) . .
C53 C54 C62 117.4(4) . .
C53 C54 C55 123.3(4) . .
C62 C54 C55 119.3(4) . .
C56 C55 C54 120.5(4) . .
C55 C56 C57 121.7(4) . .
C58 C57 C61 116.8(4) . .
C58 C57 C56 124.0(4) . .
C61 C57 C56 119.2(4) . .
C59 C58 C57 119.7(4) . .
C58 C59 C60 119.9(5) . .
N52 C60 C59 122.4(5) . .
N52 C61 C57 123.4(4) . .
N52 C61 C62 117.5(3) . .
C57 C61 C62 119.0(4) . .
N51 C62 C54 123.4(4) . .
N51 C62 C61 116.3(3) . .
C54 C62 C61 120.3(4) . .

loop_
_geom_bond_atom_site_label_1
_geom_bond_atom_site_label_2
_geom_bond_distance
_geom_bond_site_symmetry_2
Sb1 O3 1.935(3) .
Sb1 O1 1.967(2) .
Sb1 O2 1.979(2) .
Sb2 O3 1.930(3) .
Sb2 O4 1.944(2) .
Sb2 O5 1.949(2) .
Sb3 O6 1.931(2) .
Sb3 O8 1.933(2) .
Sb3 O7 1.9442(15) .
V1 O11 1.614(3) .
V1 O10 1.928(2) .
V1 O9 1.935(2) .
V1 O1 1.984(2) .
V1 O6 2.001(3) .
V1 V4 2.9990(7) .
V1 V8 3.0044(8) .
V2 O13 1.597(4) .
V2 O12 1.962(2) 2_655
V2 O12 1.962(2) .
V2 O4 1.980(3) 2_655
V2 O4 1.980(3) .
V2 V7 3.0316(6) 2_655
V2 V7 3.0316(6) .
V3 O16 1.643(2) .
V3 O15 1.907(2) .
V3 O14 1.918(2) .
V3 O9 1.948(2) .
V3 O2 1.994(2) .
V3 V8 2.8330(8) .
V3 V7 3.0369(8) .
V4 O17 1.635(2) .
V4 O18 1.905(2) .
V4 O10 1.948(2) .
V4 O1 1.971(2) .
V4 O5 1.987(2) .
V4 V6 2.8519(8) .
V4 V5 3.0547(8) .
V5 O19 1.619(2) .
V5 O18 1.933(2) .
V5 O15 1.938(2) 2_655
V5 O12 1.952(2) .
V5 O5 2.012(2) .
V5 V7 2.8812(8) 2_655
V6 O20 1.619(2) .
V6 O18 1.917(2) .
V6 O14 1.931(2) 2_655
V6 O10 1.949(2) .
V6 O8 2.022(2) .
V6 V8 3.0707(8) 2_655
V7 O21 1.610(2) .
V7 O15 1.928(2) .
V7 O12 1.959(2) 2_655
V7 O4 1.971(2) .
V7 O2 1.998(2) .
V7 V5 2.8811(8) 2_655
V8 O22 1.619(2) .
V8 O14 1.913(2) .
V8 O9 1.936(2) .
V8 O6 1.980(2) .
V8 O8 2.010(3) 2_655
V8 V6 3.0706(8) 2_655
O7 Sb3 1.9441(15) 2_655
O8 V8 2.009(3) 2_655
O12 V7 1.959(2) 2_655
O14 V6 1.931(2) 2_655
O15 V5 1.938(2) 2_655
O16 Ni1 2.158(2) .
Ni1 N2 2.084(3) .
Ni1 N2 2.084(3) 7
Ni1 N1 2.095(3) 7
Ni1 N1 2.095(3) .
Ni1 O16 2.158(2) 7
N1 C1 1.486(5) .
C1 C2 1.514(6) .
C2 N2 1.473(5) .
Ni2 N31 2.080(3) .
Ni2 N32 2.081(3) .
Ni2 N12 2.094(3) .
Ni2 N52 2.112(3) .
Ni2 N51 2.114(3) .
Ni2 N11 2.122(3) .
N11 C11 1.341(5) .
N11 C22 1.356(5) .
N12 C20 1.333(5) .
N12 C21 1.355(5) .
C11 C12 1.389(6) .
C12 C13 1.382(6) .
C13 C14 1.396(6) .
C14 C22 1.421(5) .
C14 C15 1.427(6) .
C15 C16 1.349(7) .
C16 C17 1.438(6) .
C17 C21 1.406(5) .
C17 C18 1.412(6) .
C18 C19 1.381(7) .
C19 C20 1.394(6) .
C21 C22 1.444(5) .
N31 C31 1.337(5) .
N31 C42 1.352(5) .
N32 C40 1.322(5) .
N32 C41 1.356(5) .
C31 C32 1.391(6) .
C32 C33 1.369(7) .
C33 C34 1.389(7) .
C34 C42 1.408(6) .
C34 C35 1.432(7) .
C35 C36 1.349(9) .
C36 C37 1.440(8) .
C37 C41 1.409(6) .
C37 C38 1.410(8) .
C38 C39 1.356(9) .
C39 C40 1.424(8) .
C41 C42 1.441(6) .
N51 C51 1.330(5) .
N51 C62 1.360(5) .
N52 C60 1.326(5) .
N52 C61 1.365(5) .
C51 C52 1.407(6) .
C52 C53 1.362(8) .
C53 C54 1.402(7) .
C54 C62 1.406(5) .
C54 C55 1.432(7) .
C55 C56 1.351(8) .
C56 C57 1.435(7) .
C57 C58 1.405(7) .
C57 C61 1.407(6) .
C58 C59 1.358(9) .
C59 C60 1.408(7) .
C61 C62 1.440(6) .
O40 O40' 1.14(2) .

loop_
_geom_hbond_atom_site_label_D
_geom_hbond_atom_site_label_H
_geom_hbond_atom_site_label_A
_geom_hbond_distance_DH
_geom_hbond_distance_HA
_geom_hbond_distance_DA
_geom_hbond_angle_DHA
_geom_hbond_site_symmetry_A
N1 H1N1 O40 0.91 2.57 3.241(7) 130.7 7
N1 H2N1 O15 0.91 2.26 3.111(4) 155.8 .
C1 H1B O22 0.99 2.56 3.536(4) 170.1 7
N2 H1N2 O34 0.91 2.60 3.379(5) 143.6 7_556
N2 H2N2 O14 0.91 2.28 3.151(4) 160.2 7
C12 H12 O37 0.95 2.63 3.322(6) 130.4 4_556
C19 H19 O10 0.95 2.66 3.446(5) 140.7 .
C19 H19 O20 0.95 2.57 3.438(5) 151.7 .
C31 H31 N12 0.95 2.63 3.163(5) 115.7 .
C32 H32 O17 0.95 2.47 3.228(5) 136.5 7_556
C39 H39 O19 0.95 2.53 3.412(6) 154.3 3_455
C51 H51 N31 0.95 2.60 3.129(5) 115.8 .
C51 H51 O36 0.95 2.57 3.234(7) 127.1 7_556
C52 H52 O22 0.95 2.42 3.072(5) 126.0 .
C59 H59 O8 0.95 2.66 3.549(5) 156.8 5_666
C59 H59 O22 0.95 2.34 3.023(6) 128.3 6_566
O31 H1O O33 0.84 1.95 2.746(6) 158.7 .
O31 H2O O20 0.84 1.94 2.756(4) 164.2 .
O32 H3O O31 0.84 1.95 2.784(5) 169.2 2_656
O32 H4O O34 0.84 1.86 2.673(6) 163.2 .
O33 H5O O17 0.84 1.94 2.728(4) 156.4 .
O33 H6O O32 0.84 2.01 2.792(6) 154.9 .
O34 H7O O35 0.84 2.00 2.751(5) 148.3 2_656
O34 H8O O16 0.84 1.93 2.766(4) 171.2 7_556
O35 H9O O19 0.84 2.02 2.777(4) 149.0 .
O35 H10O O33 0.84 2.03 2.783(6) 149.5 .
O36 H11O O34 0.84 2.00 2.767(6) 152.0 .
O36 H12O O11 0.84 2.03 2.857(5) 170.0 7_556
O37 H13O O38 0.84 2.08 2.917(6) 174.5 .
O37 H14O O36 0.84 1.92 2.746(7) 165.4 .
O38 H15O O35 0.84 2.08 2.880(5) 158.9 2_656
O39 H16O O31 0.86 2.01 2.865(5) 169.8 2_656
